data_4106173
loop_
_publ_author_name
'Jennifer A. Armstrong'
'Edward R. Williams'
'Mark T. Weller'

_publ_section_title
;
 Fluoride-Rich, Hydrofluorothermal Routes to Functional Transition Metal
 (Mn, Fe, Co, Cu) Fluorophosphates
;
_journal_name_full 'Journal of the American Chemical Society'
_journal_page_first 8252
_journal_page_last 8263
_journal_paper_doi 10.1021/ja201096b
_journal_volume 133
_journal_year 2011
_chemical_formula_sum 'Cu3 F6 O8 P3 Rb'
_chemical_formula_weight 611.03
_space_group_IT_number 15
_symmetry_cell_setting monoclinic
_symmetry_space_group_name_Hall '-C 2yc'
_symmetry_space_group_name_H-M 'C 1 2/c 1'
_atom_sites_solution_primary direct
_atom_sites_solution_secondary difmap
_audit_creation_method SHELXL-97
_audit_update_record
;
2011-01-07 # Formatted by publCIF
;
_cell_angle_alpha 90.00
_cell_angle_beta 103.683(2)
_cell_angle_gamma 90.00
_cell_formula_units_Z 4
_cell_length_a 19.0898(5)
_cell_length_b 7.5722(3)
_cell_length_c 7.8191(2)
_cell_measurement_reflns_used 11733
_cell_measurement_temperature 120(2)
_cell_measurement_theta_max 27.48
_cell_measurement_theta_min 2.93
_cell_volume 1098.19(6)
_computing_cell_refinement 'DENZO (Otwinowski & Minor, 1997) & COLLECT (Hooft, R.W.W., 1998)'
_computing_data_collection 'COLLECT (Hooft, R.W.W., 1998)'
_computing_data_reduction 'DENZO (Otwinowski & Minor, 1997) & COLLECT (Hooft, R.W.W., 1998)'
_computing_structure_refinement 'SHELXL-97 (Sheldrick, 2008)'
_diffrn_ambient_temperature 120(2)
_diffrn_detector_area_resol_mean '4096x4096pixels / 62x62mm'
_diffrn_measured_fraction_theta_full 0.987
_diffrn_measured_fraction_theta_max 0.987
_diffrn_measurement_device_type 'Bruker-Nonius APEX II CCD camera on \k-goniostat'
_diffrn_measurement_method '\f & \w scans'
_diffrn_radiation_monochromator '10cm confocal mirrors'
_diffrn_radiation_source 'Bruker-Nonius FR591 rotating anode'
_diffrn_radiation_type MoK\a
_diffrn_radiation_wavelength 0.71073
_diffrn_reflns_av_R_equivalents 0.0398
_diffrn_reflns_av_sigmaI/netI 0.0329
_diffrn_reflns_limit_h_max 24
_diffrn_reflns_limit_h_min -23
_diffrn_reflns_limit_k_max 9
_diffrn_reflns_limit_k_min -9
_diffrn_reflns_limit_l_max 10
_diffrn_reflns_limit_l_min -10
_diffrn_reflns_number 5615
_diffrn_reflns_theta_full 27.56
_diffrn_reflns_theta_max 27.56
_diffrn_reflns_theta_min 3.77
_exptl_absorpt_coefficient_mu 10.723
_exptl_absorpt_correction_T_max 0.4136
_exptl_absorpt_correction_T_min 0.4136
_exptl_absorpt_correction_type multi-scan
_exptl_absorpt_process_details 'SADABS 2007/2 (Sheldrick, G.M., 2007)'
_exptl_crystal_colour blue
_exptl_crystal_density_diffrn 3.696
_exptl_crystal_description plate
_exptl_crystal_F_000 1148
_exptl_crystal_size_max 0.1
_exptl_crystal_size_mid 0.1
_exptl_crystal_size_min 0.1
_refine_diff_density_max 0.632
_refine_diff_density_min -0.791
_refine_diff_density_rms 0.161
_refine_ls_extinction_method none
_refine_ls_goodness_of_fit_ref 0.639
_refine_ls_matrix_type full
_refine_ls_number_parameters 98
_refine_ls_number_reflns 1262
_refine_ls_number_restraints 0
_refine_ls_restrained_S_all 0.639
_refine_ls_R_factor_all 0.0311
_refine_ls_R_factor_gt 0.0272
_refine_ls_shift/su_max 0.003
_refine_ls_shift/su_mean 0.001
_refine_ls_structure_factor_coef Fsqd
_refine_ls_weighting_details 'calc w=1/[\s^2^(Fo^2^)+(0.0585P)^2^+48.8150P] where P=(Fo^2^+2Fc^2^)/3'
_refine_ls_weighting_scheme calc
_refine_ls_wR_factor_gt 0.0709
_refine_ls_wR_factor_ref 0.0756
_reflns_number_gt 1164
_reflns_number_total 1262
_reflns_threshold_expression >2\s(I)
_cod_data_source_file ja201096b_si_011.cif
_cod_data_source_block 2010erw0027_c2_over_c
_cod_database_code 4106173

loop_
_symmetry_equiv_pos_as_xyz
'x, y, z'
'-x, y, -z+1/2'
'x+1/2, y+1/2, z'
'-x+1/2, y+1/2, -z+1/2'
'-x, -y, -z'
'x, -y, z-1/2'
'-x+1/2, -y+1/2, -z'
'x+1/2, -y+1/2, z-1/2'

loop_
_atom_site_label
_atom_site_type_symbol
_atom_site_fract_x
_atom_site_fract_y
_atom_site_fract_z
_atom_site_U_iso_or_equiv
_atom_site_adp_type
_atom_site_occupancy
_atom_site_symmetry_multiplicity
_atom_site_calc_flag
_atom_site_refinement_flags
F1 F 0.11701(13) 0.0356(3) 0.1300(3) 0.0135(5) Uani 1 1 d .
F2 F 0.16688(13) 0.3363(3) -0.4333(3) 0.0110(5) Uani 1 1 d .
F3 F 0.26309(15) 0.4449(4) -0.0700(4) 0.0210(6) Uani 1 1 d .
O1 O -0.05956(15) 0.5196(4) -0.2066(4) 0.0101(6) Uani 1 1 d .
O2 O -0.03212(17) -0.2422(4) -0.4035(4) 0.0120(6) Uani 1 1 d .
O3 O 0.19322(15) 0.7142(4) -0.2454(4) 0.0085(5) Uani 1 1 d .
O4 O 0.13521(15) 0.2637(4) -0.0708(4) 0.0098(6) Uani 1 1 d .
Rb1 Rb 0.0000 0.14000(7) -0.2500 0.01058(15) Uani 1 2 d S
Cu1 Cu 0.16055(2) 0.47017(7) -0.18974(6) 0.00766(15) Uani 1 1 d .
Cu2 Cu 0.2500 0.2500 -0.5000 0.00789(17) Uani 1 2 d S
P1 P 0.17493(5) 0.16846(14) 0.09148(13) 0.0066(2) Uani 1 1 d .
P2 P 0.0000 -0.37478(19) -0.2500 0.0084(3) Uani 1 2 d S

loop_
_atom_site_aniso_label
_atom_site_aniso_U_11
_atom_site_aniso_U_22
_atom_site_aniso_U_33
_atom_site_aniso_U_23
_atom_site_aniso_U_13
_atom_site_aniso_U_12
F1 0.0085(11) 0.0140(13) 0.0183(13) 0.0018(10) 0.0035(10) -0.0039(9)
F2 0.0101(11) 0.0127(12) 0.0105(11) -0.0014(9) 0.0028(9) 0.0018(9)
F3 0.0163(13) 0.0222(15) 0.0239(14) -0.0011(11) 0.0034(11) 0.0012(11)
O1 0.0059(12) 0.0147(14) 0.0099(14) -0.0002(11) 0.0023(10) -0.0008(11)
O2 0.0181(15) 0.0081(14) 0.0094(14) 0.0036(11) 0.0024(12) 0.0005(11)
O3 0.0078(13) 0.0080(13) 0.0078(13) 0.0005(11) -0.0019(10) -0.0026(10)
O4 0.0080(13) 0.0115(14) 0.0086(14) 0.0009(11) -0.0007(10) -0.0009(11)
Rb1 0.0071(3) 0.0122(3) 0.0116(3) 0.000 0.00058(19) 0.000
Cu1 0.0044(2) 0.0091(3) 0.0090(3) 0.00124(17) 0.00071(18) 0.00022(17)
Cu2 0.0062(3) 0.0098(4) 0.0073(3) 0.0000(2) 0.0010(2) 0.0020(2)
P1 0.0049(4) 0.0080(5) 0.0066(5) 0.0006(3) 0.0011(3) -0.0005(3)
P2 0.0077(6) 0.0077(7) 0.0101(7) 0.000 0.0028(5) 0.000

loop_
_atom_type_symbol
_atom_type_description
_atom_type_scat_dispersion_real
_atom_type_scat_dispersion_imag
_atom_type_scat_source
O O 0.0106 0.0060 'International Tables Vol C Tables 4.2.6.8 and 6.1.1.4'
F F 0.0171 0.0103 'International Tables Vol C Tables 4.2.6.8 and 6.1.1.4'
P P 0.1023 0.0942 'International Tables Vol C Tables 4.2.6.8 and 6.1.1.4'
Cu Cu 0.3201 1.2651 'International Tables Vol C Tables 4.2.6.8 and 6.1.1.4'
Rb Rb -0.9393 2.9676 'International Tables Vol C Tables 4.2.6.8 and 6.1.1.4'

loop_
_geom_angle_atom_site_label_1
_geom_angle_atom_site_label_2
_geom_angle_atom_site_label_3
_geom_angle
_geom_angle_site_symmetry_1
_geom_angle_site_symmetry_3
P1 F1 Rb1 166.17(15) . 5
P1 F1 Rb1 91.75(11) . .
Rb1 F1 Rb1 89.56(6) 5 .
Cu2 F2 Cu1 128.37(12) . .
P1 F3 Cu1 136.30(19) 7 .
P1 F3 Cu2 134.59(17) 7 4_554
Cu1 F3 Cu2 82.49(10) . 4_554
P2 O1 Cu1 137.93(19) 1_565 2_554
P2 O1 Rb1 98.69(14) 1_565 .
Cu1 O1 Rb1 97.32(11) 2_554 .
P2 O2 Rb1 136.32(16) . 5_554
P2 O2 Rb1 106.93(14) . .
Rb1 O2 Rb1 92.52(8) 5_554 .
P1 O3 Cu2 133.86(18) 6_565 4_554
P1 O3 Cu1 133.47(17) 6_565 .
Cu2 O3 Cu1 92.42(12) 4_554 .
P1 O4 Cu1 131.31(18) . .
P1 O4 Rb1 119.05(15) . .
Cu1 O4 Rb1 109.63(12) . .
O4 Rb1 O4 140.79(12) . 2_554
O4 Rb1 F1 68.25(8) . 6
O4 Rb1 F1 132.40(8) 2_554 6
O4 Rb1 F1 132.40(8) . 5
O4 Rb1 F1 68.25(8) 2_554 5
F1 Rb1 F1 126.17(10) 6 5
O4 Rb1 O2 90.25(8) . 5_554
O4 Rb1 O2 79.83(8) 2_554 5_554
F1 Rb1 O2 59.86(8) 6 5_554
F1 Rb1 O2 137.26(8) 5 5_554
O4 Rb1 O2 79.83(8) . 6_556
O4 Rb1 O2 90.25(8) 2_554 6_556
F1 Rb1 O2 137.26(8) 6 6_556
F1 Rb1 O2 59.86(8) 5 6_556
O2 Rb1 O2 150.27(11) 5_554 6_556
O4 Rb1 O2 125.12(8) . .
O4 Rb1 O2 92.50(8) 2_554 .
F1 Rb1 O2 63.57(8) 6 .
F1 Rb1 O2 67.04(8) 5 .
O2 Rb1 O2 87.48(8) 5_554 .
O2 Rb1 O2 121.15(8) 6_556 .
O4 Rb1 O2 92.50(8) . 2_554
O4 Rb1 O2 125.12(8) 2_554 2_554
F1 Rb1 O2 67.05(8) 6 2_554
F1 Rb1 O2 63.57(8) 5 2_554
O2 Rb1 O2 121.15(8) 5_554 2_554
O2 Rb1 O2 87.48(8) 6_556 2_554
O2 Rb1 O2 45.43(11) . 2_554
O4 Rb1 O1 55.35(8) . 2_554
O4 Rb1 O1 87.37(8) 2_554 2_554
F1 Rb1 O1 93.32(7) 6 2_554
F1 Rb1 O1 140.47(7) 5 2_554
O2 Rb1 O1 60.81(8) 5_554 2_554
O2 Rb1 O1 91.02(8) 6_556 2_554
O2 Rb1 O1 147.83(8) . 2_554
O2 Rb1 O1 147.46(8) 2_554 2_554
O4 Rb1 O1 87.37(8) . .
O4 Rb1 O1 55.35(8) 2_554 .
F1 Rb1 O1 140.47(7) 6 .
F1 Rb1 O1 93.32(7) 5 .
O2 Rb1 O1 91.02(8) 5_554 .
O2 Rb1 O1 60.81(8) 6_556 .
O2 Rb1 O1 147.46(8) . .
O2 Rb1 O1 147.83(8) 2_554 .
O1 Rb1 O1 47.37(10) 2_554 .
O4 Rb1 F1 45.02(7) . .
O4 Rb1 F1 149.84(7) 2_554 .
F1 Rb1 F1 77.26(5) 6 .
F1 Rb1 F1 90.44(6) 5 .
O2 Rb1 F1 128.34(7) 5_554 .
O2 Rb1 F1 60.02(7) 6_556 .
O2 Rb1 F1 98.63(7) . .
O2 Rb1 F1 54.28(7) 2_554 .
O1 Rb1 F1 97.40(7) 2_554 .
O1 Rb1 F1 107.56(7) . .
O4 Rb1 F1 149.84(7) . 2_554
O4 Rb1 F1 45.02(7) 2_554 2_554
F1 Rb1 F1 90.44(6) 6 2_554
F1 Rb1 F1 77.26(5) 5 2_554
O2 Rb1 F1 60.02(7) 5_554 2_554
O2 Rb1 F1 128.34(7) 6_556 2_554
O2 Rb1 F1 54.28(7) . 2_554
O2 Rb1 F1 98.63(7) 2_554 2_554
O1 Rb1 F1 107.56(7) 2_554 2_554
O1 Rb1 F1 97.40(7) . 2_554
F1 Rb1 F1 152.80(9) . 2_554
O4 Cu1 O1 91.14(12) . 2_554
O4 Cu1 F3 91.51(12) . .
O1 Cu1 F3 173.60(12) 2_554 .
O4 Cu1 O3 164.02(12) . .
O1 Cu1 O3 93.44(12) 2_554 .
F3 Cu1 O3 82.49(12) . .
O4 Cu1 F2 96.63(11) . .
O1 Cu1 F2 88.85(11) 2_554 .
F3 Cu1 F2 96.63(11) . .
O3 Cu1 F2 98.77(11) . .
O4 Cu1 Cu2 121.85(9) . 4_554
O1 Cu1 Cu2 118.60(9) 2_554 4_554
F3 Cu1 Cu2 55.19(9) . 4_554
O3 Cu1 Cu2 43.19(8) . 4_554
F2 Cu1 Cu2 129.60(7) . 4_554
O4 Cu1 Rb1 42.43(8) . .
O1 Cu1 Rb1 53.04(9) 2_554 .
F3 Cu1 Rb1 131.30(9) . .
O3 Cu1 Rb1 146.19(8) . .
F2 Cu1 Rb1 78.52(6) . .
Cu2 Cu1 Rb1 151.870(16) 4_554 .
F2 Cu2 F2 180.0 7_554 .
F2 Cu2 O3 85.30(11) 7_554 4_544
F2 Cu2 O3 94.70(11) . 4_544
F2 Cu2 O3 94.70(11) 7_554 6_565
F2 Cu2 O3 85.30(11) . 6_565
O3 Cu2 O3 180.000(1) 4_544 6_565
F2 Cu2 F3 97.45(10) 7_554 6_565
F2 Cu2 F3 82.55(10) . 6_565
O3 Cu2 F3 106.80(11) 4_544 6_565
O3 Cu2 F3 73.20(11) 6_565 6_565
F2 Cu2 F3 82.55(10) 7_554 4_544
F2 Cu2 F3 97.45(10) . 4_544
O3 Cu2 F3 73.20(11) 4_544 4_544
O3 Cu2 F3 106.80(11) 6_565 4_544
F3 Cu2 F3 180.00(4) 6_565 4_544
F2 Cu2 Cu1 57.32(7) 7_554 4_544
F2 Cu2 Cu1 122.68(7) . 4_544
O3 Cu2 Cu1 44.39(8) 4_544 4_544
O3 Cu2 Cu1 135.61(8) 6_565 4_544
F3 Cu2 Cu1 137.68(7) 6_565 4_544
F3 Cu2 Cu1 42.32(7) 4_544 4_544
F2 Cu2 Cu1 122.68(7) 7_554 6_565
F2 Cu2 Cu1 57.32(7) . 6_565
O3 Cu2 Cu1 135.61(8) 4_544 6_565
O3 Cu2 Cu1 44.39(8) 6_565 6_565
F3 Cu2 Cu1 42.32(7) 6_565 6_565
F3 Cu2 Cu1 137.68(7) 4_544 6_565
Cu1 Cu2 Cu1 180.0 4_544 6_565
O4 P1 F3 115.72(17) . 7
O4 P1 O3 113.42(17) . 6_566
F3 P1 O3 113.28(16) 7 6_566
O4 P1 F1 103.39(15) . .
F3 P1 F1 105.27(16) 7 .
O3 P1 F1 104.13(15) 6_566 .
O4 P1 Rb1 40.51(11) . .
F3 P1 Rb1 118.62(12) 7 .
O3 P1 Rb1 128.09(11) 6_566 .
F1 P1 Rb1 63.46(10) . .
O1 P2 O1 115.2(2) 2_544 1_545
O1 P2 O2 109.54(16) 2_544 2_554
O1 P2 O2 110.41(16) 1_545 2_554
O1 P2 O2 110.41(16) 2_544 .
O1 P2 O2 109.54(16) 1_545 .
O2 P2 O2 100.7(2) 2_554 .
O1 P2 Rb1 57.62(12) 2_544 1_545
O1 P2 Rb1 57.62(12) 1_545 1_545
O2 P2 Rb1 129.64(12) 2_554 1_545
O2 P2 Rb1 129.64(12) . 1_545
O1 P2 Rb1 122.38(12) 2_544 .
O1 P2 Rb1 122.38(12) 1_545 .
O2 P2 Rb1 50.36(12) 2_554 .
O2 P2 Rb1 50.36(12) . .
Rb1 P2 Rb1 180.0 1_545 .

loop_
_geom_bond_atom_site_label_1
_geom_bond_atom_site_label_2
_geom_bond_distance
_geom_bond_site_symmetry_2
F1 P1 1.576(3) .
F1 Rb1 2.938(2) 5
F1 Rb1 3.362(3) .
F2 Cu2 1.900(2) .
F2 Cu1 2.185(2) .
F3 P1 1.503(3) 7
F3 Cu1 1.969(3) .
F3 Cu2 2.401(3) 4_554
O1 P2 1.493(3) 1_565
O1 Cu1 1.943(3) 2_554
O1 Rb1 3.139(3) .
O2 P2 1.573(3) .
O2 Rb1 3.017(3) 5_554
O2 Rb1 3.138(3) .
O3 P1 1.526(3) 6_565
O3 Cu2 1.986(3) 4_554
O3 Cu1 2.030(3) .
O4 P1 1.500(3) .
O4 Cu1 1.938(3) .
O4 Rb1 2.791(3) .
Rb1 O4 2.791(3) 2_554
Rb1 F1 2.938(2) 6
Rb1 F1 2.938(2) 5
Rb1 O2 3.017(3) 5_554
Rb1 O2 3.017(3) 6_556
Rb1 O2 3.138(3) 2_554
Rb1 O1 3.139(3) 2_554
Rb1 F1 3.362(3) 2_554
Cu1 O1 1.943(3) 2_554
Cu1 Cu2 2.8997(5) 4_554
Cu2 F2 1.900(2) 7_554
Cu2 O3 1.986(3) 4_544
Cu2 O3 1.986(3) 6_565
Cu2 F3 2.401(3) 6_565
Cu2 F3 2.401(3) 4_544
Cu2 Cu1 2.8997(5) 4_544
Cu2 Cu1 2.8997(5) 6_565
P1 F3 1.503(3) 7
P1 O3 1.526(3) 6_566
P2 O1 1.493(3) 2_544
P2 O1 1.493(3) 1_545
P2 O2 1.573(3) 2_554
P2 Rb1 3.6741(16) 1_545
